data_4088080
loop_
_publ_author_name
'Bienfait, Andr\'e M.'
'Wolf, Benjamin M.'
'T\"ornroos, Karl W.'
'Anwander, Reiner'

_publ_section_title
;
 Ln(II)/Pb(II)--Ln(III)/Pb(0) Redox Approach toward Rare-Earth-Metal
 Half-Sandwich Complexes
;
_journal_issue 24
_journal_name_full Organometallics
_journal_page_first 5734
_journal_paper_doi 10.1021/acs.organomet.5b00837
_journal_volume 34
_journal_year 2015
_chemical_formula_moiety 'C18 H39 Al2 Sm'
_chemical_formula_sum 'C18 H39 Al2 Sm'
_chemical_formula_weight 459.80
_space_group_crystal_system orthorhombic
_space_group_IT_number 61
_space_group_name_Hall '-P 2ac 2ab'
_space_group_name_H-M_alt 'P b c a'
_atom_sites_solution_hydrogens mixed
_audit_creation_method SHELXL-2014/7
_cell_angle_alpha 90
_cell_angle_beta 90
_cell_angle_gamma 90
_cell_formula_units_Z 8
_cell_length_a 17.0888(10)
_cell_length_b 14.3626(9)
_cell_length_c 17.9890(11)
_cell_measurement_reflns_used 9673
_cell_measurement_temperature 103(2)
_cell_measurement_theta_max 31.51
_cell_measurement_theta_min 2.38
_cell_volume 4415.2(5)
_computing_cell_refinement 'Bruker SAINT'
_computing_data_collection 'Bruker APEX2'
_computing_data_reduction 'Bruker SAINT'
_computing_structure_refinement 'SHELXL-2014/7 (Sheldrick, 2014)'
_computing_structure_solution 'SHELXS-97 (Sheldrick, 2008)'
_diffrn_ambient_temperature 103(2)
_diffrn_measured_fraction_theta_full 1.000
_diffrn_measured_fraction_theta_max 1.000
_diffrn_measurement_device_type 'Bruker APEX-II CCD'
_diffrn_measurement_method '\w scans'
_diffrn_radiation_type MoK\a
_diffrn_radiation_wavelength 0.71073
_diffrn_reflns_av_R_equivalents 0.0515
_diffrn_reflns_av_unetI/netI 0.0232
_diffrn_reflns_Laue_measured_fraction_full 1.000
_diffrn_reflns_Laue_measured_fraction_max 1.000
_diffrn_reflns_limit_h_max 25
_diffrn_reflns_limit_h_min -25
_diffrn_reflns_limit_k_max 21
_diffrn_reflns_limit_k_min -21
_diffrn_reflns_limit_l_max 26
_diffrn_reflns_limit_l_min -26
_diffrn_reflns_number 76269
_diffrn_reflns_point_group_measured_fraction_full 1.000
_diffrn_reflns_point_group_measured_fraction_max 1.000
_diffrn_reflns_theta_full 25.242
_diffrn_reflns_theta_max 31.514
_diffrn_reflns_theta_min 2.171
_diffrn_source 'rotating anode'
_exptl_absorpt_coefficient_mu 2.734
_exptl_absorpt_correction_T_max 0.6975
_exptl_absorpt_correction_T_min 0.2568
_exptl_absorpt_correction_type numerical
_exptl_absorpt_process_details SADABS-2008/1
_exptl_crystal_colour red
_exptl_crystal_density_diffrn 1.383
_exptl_crystal_description plate
_exptl_crystal_F_000 1880
_exptl_crystal_size_max 0.683
_exptl_crystal_size_mid 0.346
_exptl_crystal_size_min 0.142
_refine_diff_density_max 2.569
_refine_diff_density_min -0.750
_refine_diff_density_rms 0.135
_refine_ls_extinction_method none
_refine_ls_goodness_of_fit_ref 1.088
_refine_ls_hydrogen_treatment mixed
_refine_ls_matrix_type full
_refine_ls_number_parameters 235
_refine_ls_number_reflns 7347
_refine_ls_number_restraints 24
_refine_ls_restrained_S_all 1.088
_refine_ls_R_factor_all 0.0314
_refine_ls_R_factor_gt 0.0259
_refine_ls_shift/su_max 0.001
_refine_ls_shift/su_mean 0.000
_refine_ls_structure_factor_coef Fsqd
_refine_ls_weighting_details 'w=1/[\s^2^(Fo^2^)+(0.0422P)^2^+2.1192P] where P=(Fo^2^+2Fc^2^)/3'
_refine_ls_weighting_scheme calc
_refine_ls_wR_factor_gt 0.0669
_refine_ls_wR_factor_ref 0.0722
_reflns_Friedel_coverage 0.000
_reflns_number_gt 6377
_reflns_number_total 7347
_reflns_threshold_expression 'I > 2\s(I)'
_cod_data_source_file om5b00837_si_002.cif
_cod_data_source_block Compound6a
_cod_database_code 4088080
_shelx_shelxl_version_number 2014/7
_shelx_space_group_comment
;
The symmetry employed for this shelxl refinement is uniquely defined
by the following loop, which should always be used as a source of
symmetry information in preference to the above space-group names.
They are only intended as comments.
;
_shelx_estimated_absorpt_t_min 0.257
_shelx_estimated_absorpt_t_max 0.697

loop_
_space_group_symop_operation_xyz
'x, y, z'
'x+1/2, -y+1/2, -z'
'-x, y+1/2, -z+1/2'
'-x+1/2, -y, z+1/2'
'-x, -y, -z'
'-x-1/2, y-1/2, z'
'x, -y-1/2, z-1/2'
'x-1/2, y, -z-1/2'

loop_
_atom_site_label
_atom_site_type_symbol
_atom_site_fract_x
_atom_site_fract_y
_atom_site_fract_z
_atom_site_U_iso_or_equiv
_atom_site_adp_type
_atom_site_occupancy
_atom_site_site_symmetry_order
_atom_site_calc_flag
_atom_site_refinement_flags_posn
_atom_site_refinement_flags_adp
Sm1 Sm 0.01864(2) 0.29163(2) 0.15216(2) 0.01387(4) Uani 1 1 d . .
Al1 Al -0.12522(3) 0.18581(4) 0.12630(3) 0.01992(10) Uani 1 1 d . .
C1 C -0.12161(11) 0.31844(13) 0.08333(11) 0.0241(3) Uani 1 1 d D .
H1A H -0.1553(12) 0.3028(15) 0.0402(10) 0.029 Uiso 1 1 d D U
H1B H -0.0787(10) 0.3565(15) 0.0624(12) 0.029 Uiso 1 1 d D U
H1C H -0.1537(12) 0.3652(14) 0.1125(11) 0.029 Uiso 1 1 d D U
Al2 Al 0.17409(3) 0.21574(4) 0.07755(3) 0.01999(11) Uani 1 1 d . .
C2 C -0.08356(12) 0.18700(13) 0.23345(10) 0.0236(3) Uani 1 1 d D .
H2A H -0.1236(11) 0.2147(13) 0.2653(13) 0.028 Uiso 1 1 d D U
H2B H -0.0315(9) 0.2047(14) 0.2560(15) 0.028 Uiso 1 1 d D U
H2C H -0.0879(13) 0.1186(9) 0.2423(13) 0.028 Uiso 1 1 d D U
C3 C -0.23198(11) 0.13530(15) 0.12619(12) 0.0294(4) Uani 1 1 d . .
H3A H -0.2377 0.0910 0.0851 0.044 Uiso 1 1 calc R U
H3B H -0.2696 0.1862 0.1200 0.044 Uiso 1 1 calc R U
H3C H -0.2420 0.1034 0.1734 0.044 Uiso 1 1 calc R U
C4 C -0.04361(12) 0.11564(14) 0.07029(12) 0.0277(4) Uani 1 1 d . .
H4A H -0.0600 0.1086 0.0184 0.042 Uiso 1 1 calc R U
H4B H -0.0367 0.0540 0.0927 0.042 Uiso 1 1 calc R U
H4C H 0.0060 0.1498 0.0723 0.042 Uiso 1 1 calc R U
C5 C 0.09480(11) 0.30519(13) 0.02662(10) 0.0211(3) Uani 1 1 d D .
H5A H 0.1314(11) 0.3123(15) -0.0150(11) 0.025 Uiso 1 1 d D U
H5B H 0.0845(13) 0.3694(11) 0.0436(12) 0.025 Uiso 1 1 d D U
H5C H 0.0472(10) 0.2778(14) 0.0073(13) 0.025 Uiso 1 1 d D U
C6 C 0.13157(11) 0.17544(13) 0.18093(11) 0.0233(3) Uani 1 1 d D .
H6A H 0.0887(10) 0.1300(13) 0.1808(14) 0.028 Uiso 1 1 d D U
H6B H 0.1243(14) 0.2167(13) 0.2241(11) 0.028 Uiso 1 1 d D U
H6C H 0.1801(9) 0.1398(14) 0.1918(13) 0.028 Uiso 1 1 d D U
C7 C 0.27536(11) 0.28018(15) 0.09200(12) 0.0271(4) Uani 1 1 d . .
H7A H 0.3171 0.2339 0.0977 0.041 Uiso 1 1 calc R U
H7B H 0.2727 0.3190 0.1367 0.041 Uiso 1 1 calc R U
H7C H 0.2864 0.3195 0.0487 0.041 Uiso 1 1 calc R U
C8 C 0.17840(12) 0.10201(15) 0.01612(12) 0.0299(4) Uani 1 1 d . .
H8A H 0.1936 0.1184 -0.0347 0.045 Uiso 1 1 calc R U
H8B H 0.1268 0.0723 0.0155 0.045 Uiso 1 1 calc R U
H8C H 0.2169 0.0588 0.0371 0.045 Uiso 1 1 calc R U
C9 C 0.00670(11) 0.47524(12) 0.17537(10) 0.0184(3) Uani 1 1 d . .
C10 C -0.03166(10) 0.43245(11) 0.23644(10) 0.0170(3) Uani 1 1 d . .
C11 C 0.02593(9) 0.38737(12) 0.28037(9) 0.0171(3) Uani 1 1 d . .
C12 C 0.09974(10) 0.40257(12) 0.24689(10) 0.0189(3) Uani 1 1 d . .
C13 C 0.08822(10) 0.45624(11) 0.18161(10) 0.0195(3) Uani 1 1 d . .
C14 C 0.15178(13) 0.49827(14) 0.13459(13) 0.0312(4) Uani 1 1 d . .
H14A H 0.1719 0.5544 0.1589 0.047 Uiso 1 1 calc R U
H14B H 0.1305 0.5146 0.0857 0.047 Uiso 1 1 calc R U
H14C H 0.1943 0.4531 0.1285 0.047 Uiso 1 1 calc R U
C15 C 0.17747(11) 0.37919(15) 0.28083(12) 0.0306(4) Uani 1 1 d . .
H15A H 0.1973 0.4332 0.3082 0.046 Uiso 1 1 calc R U
H15B H 0.2146 0.3626 0.2415 0.046 Uiso 1 1 calc R U
H15C H 0.1714 0.3265 0.3149 0.046 Uiso 1 1 calc R U
C16 C 0.01272(12) 0.34201(17) 0.35457(10) 0.0257(4) Uani 1 1 d . .
H16A H 0.0265 0.3858 0.3943 0.039 Uiso 1 1 calc R U
H16B H 0.0456 0.2863 0.3586 0.039 Uiso 1 1 calc R U
H16C H -0.0425 0.3244 0.3593 0.039 Uiso 1 1 calc R U
C17 C -0.11747(10) 0.43846(13) 0.25592(12) 0.0257(4) Uani 1 1 d . .
H17A H -0.1232 0.4605 0.3072 0.039 Uiso 1 1 calc R U
H17B H -0.1414 0.3767 0.2512 0.039 Uiso 1 1 calc R U
H17C H -0.1435 0.4820 0.2220 0.039 Uiso 1 1 calc R U
C18 C -0.02981(13) 0.53823(13) 0.11819(12) 0.0299(4) Uani 1 1 d . .
H18A H -0.0154 0.6029 0.1287 0.045 Uiso 1 1 calc R U
H18B H -0.0869 0.5318 0.1200 0.045 Uiso 1 1 calc R U
H18C H -0.0109 0.5210 0.0686 0.045 Uiso 1 1 calc R U

loop_
_atom_site_aniso_label
_atom_site_aniso_U_11
_atom_site_aniso_U_22
_atom_site_aniso_U_33
_atom_site_aniso_U_23
_atom_site_aniso_U_13
_atom_site_aniso_U_12
Sm1 0.01442(5) 0.01291(6) 0.01427(6) 0.00022(2) -0.00082(2) -0.00101(2)
Al1 0.0183(2) 0.0200(2) 0.0215(2) -0.0006(2) -0.0015(2) -0.00432(19)
C1 0.0227(8) 0.0211(8) 0.0286(9) 0.0022(7) -0.0088(7) -0.0022(7)
Al2 0.0170(2) 0.0230(3) 0.0200(2) -0.00321(19) -0.00237(19) 0.00217(18)
C2 0.0284(9) 0.0214(8) 0.0210(8) 0.0031(6) 0.0000(7) -0.0047(7)
C3 0.0201(8) 0.0328(10) 0.0351(10) -0.0032(8) 0.0000(7) -0.0067(7)
C4 0.0251(9) 0.0260(9) 0.0320(10) -0.0055(7) 0.0024(7) -0.0033(7)
C5 0.0207(8) 0.0266(8) 0.0160(7) 0.0007(6) 0.0000(6) 0.0004(6)
C6 0.0249(8) 0.0205(8) 0.0246(8) 0.0029(7) -0.0032(7) 0.0036(7)
C7 0.0186(8) 0.0349(10) 0.0277(9) -0.0065(7) -0.0014(7) 0.0002(7)
C8 0.0234(8) 0.0327(10) 0.0337(10) -0.0115(8) -0.0038(7) 0.0062(7)
C9 0.0227(7) 0.0138(7) 0.0185(7) -0.0002(6) 0.0000(6) -0.0009(6)
C10 0.0162(6) 0.0143(6) 0.0205(7) -0.0016(6) 0.0005(6) -0.0007(5)
C11 0.0180(7) 0.0184(7) 0.0150(7) -0.0002(6) -0.0003(5) -0.0020(5)
C12 0.0153(7) 0.0196(7) 0.0218(7) -0.0035(6) -0.0012(6) -0.0017(5)
C13 0.0197(7) 0.0158(7) 0.0230(8) -0.0025(6) 0.0046(6) -0.0057(6)
C14 0.0326(10) 0.0253(9) 0.0355(10) -0.0068(8) 0.0158(9) -0.0133(8)
C15 0.0186(8) 0.0352(10) 0.0380(11) -0.0107(8) -0.0093(7) 0.0007(7)
C16 0.0349(11) 0.0260(10) 0.0163(8) 0.0008(6) -0.0010(7) -0.0054(7)
C17 0.0169(7) 0.0213(8) 0.0388(10) -0.0060(7) 0.0037(7) 0.0007(6)
C18 0.0432(11) 0.0172(8) 0.0294(10) 0.0050(7) -0.0080(8) 0.0013(7)

loop_
_atom_type_symbol
_atom_type_description
_atom_type_scat_dispersion_real
_atom_type_scat_dispersion_imag
_atom_type_scat_source
C C 0.0033 0.0016 'International Tables Vol C Tables 4.2.6.8 and 6.1.1.4'
H H 0.0000 0.0000 'International Tables Vol C Tables 4.2.6.8 and 6.1.1.4'
Al Al 0.0645 0.0514 'International Tables Vol C Tables 4.2.6.8 and 6.1.1.4'
Sm Sm -0.1638 3.4418 'International Tables Vol C Tables 4.2.6.8 and 6.1.1.4'

loop_
_exptl_crystal_face_index_h
_exptl_crystal_face_index_k
_exptl_crystal_face_index_l
_exptl_crystal_face_perp_dist
0.00 2.00 -1.00 0.1570
0.00 -2.00 1.00 0.1270
-2.00 1.00 0.00 0.2050
0.00 1.00 0.00 0.1730
0.00 -1.00 0.00 0.1430
-3.00 3.00 1.00 0.1710
3.00 -2.00 -1.00 0.1860
0.00 0.00 1.00 0.0710
0.00 0.00 -1.00 0.0350
3.00 2.00 0.00 0.3260

loop_
_geom_angle_atom_site_label_1
_geom_angle_atom_site_label_2
_geom_angle_atom_site_label_3
_geom_angle
C6 Sm1 C5 81.40(6)
C6 Sm1 C10 127.69(6)
C5 Sm1 C10 126.48(5)
C6 Sm1 C9 131.06(6)
C5 Sm1 C9 95.70(6)
C10 Sm1 C9 30.78(5)
C6 Sm1 C11 97.06(6)
C5 Sm1 C11 132.86(5)
C10 Sm1 C11 30.70(5)
C9 Sm1 C11 50.65(5)
C6 Sm1 C13 101.30(6)
C5 Sm1 C13 83.40(6)
C10 Sm1 C13 50.71(5)
C9 Sm1 C13 30.71(5)
C11 Sm1 C13 50.44(5)
C6 Sm1 C12 82.70(6)
C5 Sm1 C12 104.16(5)
C10 Sm1 C12 50.43(5)
C9 Sm1 C12 50.41(5)
C11 Sm1 C12 30.36(5)
C13 Sm1 C12 30.38(5)
C6 Sm1 C1 146.40(6)
C5 Sm1 C1 91.99(6)
C10 Sm1 C1 82.40(6)
C9 Sm1 C1 82.22(6)
C11 Sm1 C1 111.00(6)
C13 Sm1 C1 110.66(6)
C12 Sm1 C1 130.66(5)
C6 Sm1 C2 90.85(6)
C5 Sm1 C2 145.35(6)
C10 Sm1 C2 84.65(5)
C9 Sm1 C2 114.20(6)
C11 Sm1 C2 81.46(5)
C13 Sm1 C2 131.24(5)
C12 Sm1 C2 108.28(5)
C1 Sm1 C2 76.02(6)
C6 Sm1 Al1 108.74(4)
C5 Sm1 Al1 108.63(4)
C10 Sm1 Al1 102.30(4)
C9 Sm1 Al1 118.17(4)
C11 Sm1 Al1 116.15(4)
C13 Sm1 Al1 148.86(4)
C12 Sm1 Al1 146.46(4)
C1 Sm1 Al1 42.49(4)
C2 Sm1 Al1 42.42(4)
C6 Sm1 C4 80.03(6)
C5 Sm1 C4 79.74(6)
C10 Sm1 C4 140.69(5)
C9 Sm1 C4 147.93(5)
C11 Sm1 C4 146.84(5)
C13 Sm1 C4 162.70(5)
C12 Sm1 C4 161.53(5)
C1 Sm1 C4 66.37(6)
C2 Sm1 C4 65.64(6)
Al1 Sm1 C4 38.39(4)
C6 Sm1 Al2 40.75(4)
C5 Sm1 Al2 40.75(4)
C10 Sm1 Al2 140.43(4)
C9 Sm1 Al2 117.94(4)
C11 Sm1 Al2 120.03(4)
C13 Sm1 Al2 90.87(4)
C12 Sm1 Al2 92.29(4)
C1 Sm1 Al2 126.39(5)
C2 Sm1 Al2 125.03(4)
Al1 Sm1 Al2 117.259(15)
C4 Sm1 Al2 78.86(4)
C6 Sm1 H1B 149.5(5)
C5 Sm1 H1B 75.3(4)
C10 Sm1 H1B 82.5(5)
C9 Sm1 H1B 71.5(5)
C11 Sm1 H1B 113.2(5)
C13 Sm1 H1B 95.4(4)
C12 Sm1 H1B 121.8(5)
C1 Sm1 H1B 21.2(3)
C2 Sm1 H1B 97.2(3)
Al1 Sm1 H1B 62.1(4)
C4 Sm1 H1B 76.7(5)
Al2 Sm1 H1B 114.4(4)
C6 Sm1 H2B 77.1(4)
C5 Sm1 H2B 152.5(5)
C10 Sm1 H2B 80.6(5)
C9 Sm1 H2B 111.3(5)
C11 Sm1 H2B 67.4(5)
C13 Sm1 H2B 117.4(5)
C12 Sm1 H2B 90.0(4)
C1 Sm1 H2B 96.5(4)
C2 Sm1 H2B 21.5(4)
Al1 Sm1 H2B 63.5(4)
C4 Sm1 H2B 79.9(5)
Al2 Sm1 H2B 116.7(5)
H1B Sm1 H2B 117.3(5)
C6 Sm1 H5B 96.2(5)
C5 Sm1 H5B 22.1(3)
C10 Sm1 H5B 104.4(3)
C9 Sm1 H5B 73.6(3)
C11 Sm1 H5B 114.7(4)
C13 Sm1 H5B 64.3(4)
C12 Sm1 H5B 89.9(4)
C1 Sm1 H5B 88.7(5)
C2 Sm1 H5B 161.2(5)
Al1 Sm1 H5B 118.9(5)
C4 Sm1 H5B 98.4(4)
Al2 Sm1 H5B 56.6(4)
H1B Sm1 H5B 68.3(6)
H2B Sm1 H5B 173.2(6)
C6 Sm1 H6B 22.2(3)
C5 Sm1 H6B 97.0(5)
C10 Sm1 H6B 105.5(3)
C9 Sm1 H6B 113.8(4)
C11 Sm1 H6B 74.9(3)
C13 Sm1 H6B 87.5(4)
C12 Sm1 H6B 63.5(4)
C1 Sm1 H6B 160.6(5)
C2 Sm1 H6B 87.0(6)
Al1 Sm1 H6B 118.1(5)
C4 Sm1 H6B 98.3(4)
Al2 Sm1 H6B 57.2(5)
H1B Sm1 H6B 171.3(6)
H2B Sm1 H6B 68.1(7)
H5B Sm1 H6B 105.9(7)
C3 Al1 C4 117.55(9)
C3 Al1 C2 109.03(9)
C4 Al1 C2 103.64(9)
C3 Al1 C1 111.70(8)
C4 Al1 C1 104.91(9)
C2 Al1 C1 109.54(8)
C3 Al1 Sm1 166.50(7)
C4 Al1 Sm1 75.84(6)
C2 Al1 Sm1 63.62(5)
C1 Al1 Sm1 63.49(5)
Al1 C1 Sm1 74.02(6)
Al1 C1 H1A 93.8(13)
Sm1 C1 H1A 146.5(13)
Al1 C1 H1B 132.7(13)
Sm1 C1 H1B 66.4(13)
H1A C1 H1B 104.9(16)
Al1 C1 H1C 113.7(13)
Sm1 C1 H1C 109.5(13)
H1A C1 H1C 104.0(15)
H1B C1 H1C 103.4(15)
C8 Al2 C7 115.33(9)
C8 Al2 C6 106.46(9)
C7 Al2 C6 108.55(9)
C8 Al2 C5 106.79(8)
C7 Al2 C5 109.79(9)
C6 Al2 C5 109.78(7)
C8 Al2 Sm1 123.57(6)
C7 Al2 Sm1 121.08(6)
C6 Al2 Sm1 54.83(5)
C5 Al2 Sm1 55.12(5)
Al1 C2 Sm1 73.96(6)
Al1 C2 H2A 108.2(15)
Sm1 C2 H2A 122.6(12)
Al1 C2 H2B 133.1(16)
Sm1 C2 H2B 60.8(15)
H2A C2 H2B 106.1(16)
Al1 C2 H2C 96.6(13)
Sm1 C2 H2C 132.5(13)
H2A C2 H2C 104.7(15)
H2B C2 H2C 104.5(15)
Al1 C3 H3A 109.5
Al1 C3 H3B 109.5
H3A C3 H3B 109.5
Al1 C3 H3C 109.5
H3A C3 H3C 109.5
H3B C3 H3C 109.5
Al1 C4 Sm1 65.77(5)
Al1 C4 H4A 109.5
Sm1 C4 H4A 129.2
Al1 C4 H4B 109.5
Sm1 C4 H4B 119.9
H4A C4 H4B 109.5
Al1 C4 H4C 109.5
Sm1 C4 H4C 44.0
H4A C4 H4C 109.5
H4B C4 H4C 109.5
Al2 C5 Sm1 84.13(6)
Al2 C5 H5A 89.2(14)
Sm1 C5 H5A 170.0(14)
Al2 C5 H5B 123.9(14)
Sm1 C5 H5B 73.4(13)
H5A C5 H5B 104.6(15)
Al2 C5 H5C 117.1(14)
Sm1 C5 H5C 82.1(14)
H5A C5 H5C 107.6(16)
H5B C5 H5C 109.9(16)
Al2 C6 Sm1 84.42(6)
Al2 C6 H6A 116.4(14)
Sm1 C6 H6A 82.6(13)
Al2 C6 H6B 125.6(14)
Sm1 C6 H6B 71.2(14)
H6A C6 H6B 107.9(16)
Al2 C6 H6C 91.6(14)
Sm1 C6 H6C 171.0(13)
H6A C6 H6C 106.3(15)
H6B C6 H6C 105.0(16)
Al2 C7 H7A 109.5
Al2 C7 H7B 109.5
H7A C7 H7B 109.5
Al2 C7 H7C 109.5
H7A C7 H7C 109.5
H7B C7 H7C 109.5
Al2 C8 H8A 109.5
Al2 C8 H8B 109.5
H8A C8 H8B 109.5
Al2 C8 H8C 109.5
H8A C8 H8C 109.5
H8B C8 H8C 109.5
C10 C9 C13 107.93(15)
C10 C9 C18 126.71(17)
C13 C9 C18 125.06(17)
C10 C9 Sm1 74.30(9)
C13 C9 Sm1 75.46(9)
C18 C9 Sm1 121.13(12)
C11 C10 C9 107.96(15)
C11 C10 C17 124.79(16)
C9 C10 C17 127.10(16)
C11 C10 Sm1 75.36(10)
C9 C10 Sm1 74.92(10)
C17 C10 Sm1 119.19(11)
C12 C11 C10 108.12(14)
C12 C11 C16 125.39(16)
C10 C11 C16 126.06(16)
C12 C11 Sm1 75.82(10)
C10 C11 Sm1 73.94(9)
C16 C11 Sm1 122.24(12)
C11 C12 C13 108.22(15)
C11 C12 C15 125.57(17)
C13 C12 C15 125.55(16)
C11 C12 Sm1 73.82(9)
C13 C12 Sm1 74.24(9)
C15 C12 Sm1 125.20(12)
C12 C13 C9 107.76(14)
C12 C13 C14 125.72(17)
C9 C13 C14 125.85(17)
C12 C13 Sm1 75.38(9)
C9 C13 Sm1 73.82(9)
C14 C13 Sm1 124.03(12)
C13 C14 H14A 109.5
C13 C14 H14B 109.5
H14A C14 H14B 109.5
C13 C14 H14C 109.5
H14A C14 H14C 109.5
H14B C14 H14C 109.5
C12 C15 H15A 109.5
C12 C15 H15B 109.5
H15A C15 H15B 109.5
C12 C15 H15C 109.5
H15A C15 H15C 109.5
H15B C15 H15C 109.5
C11 C16 H16A 109.5
C11 C16 H16B 109.5
H16A C16 H16B 109.5
C11 C16 H16C 109.5
H16A C16 H16C 109.5
H16B C16 H16C 109.5
C10 C17 H17A 109.5
C10 C17 H17B 109.5
H17A C17 H17B 109.5
C10 C17 H17C 109.5
H17A C17 H17C 109.5
H17B C17 H17C 109.5
C9 C18 H18A 109.5
C9 C18 H18B 109.5
H18A C18 H18B 109.5
C9 C18 H18C 109.5
H18A C18 H18C 109.5
H18B C18 H18C 109.5

loop_
_geom_bond_atom_site_label_1
_geom_bond_atom_site_label_2
_geom_bond_distance
Sm1 C6 2.6033(18)
Sm1 C5 2.6138(18)
Sm1 C10 2.6699(16)
Sm1 C9 2.6778(17)
Sm1 C11 2.6880(17)
Sm1 C13 2.6989(16)
Sm1 C12 2.7136(16)
Sm1 C1 2.7250(18)
Sm1 C2 2.7289(19)
Sm1 Al1 2.9275(5)
Sm1 C4 3.1128(19)
Sm1 Al2 3.1695(6)
Sm1 H1B 2.50(2)
Sm1 H2B 2.40(3)
Sm1 H5B 2.52(2)
Sm1 H6B 2.47(2)
Al1 C3 1.9634(19)
Al1 C4 1.994(2)
Al1 C2 2.055(2)
Al1 C1 2.057(2)
C1 H1A 0.992(14)
C1 H1B 0.989(14)
C1 H1C 1.014(14)
Al2 C8 1.973(2)
Al2 C7 1.980(2)
Al2 C6 2.079(2)
Al2 C5 2.0798(19)
C2 H2A 0.977(14)
C2 H2B 1.010(15)
C2 H2C 0.998(13)
C3 H3A 0.9800
C3 H3B 0.9800
C3 H3C 0.9800
C4 H4A 0.9800
C4 H4B 0.9800
C4 H4C 0.9800
C5 H5A 0.981(14)
C5 H5B 0.987(13)
C5 H5C 0.968(14)
C6 H6A 0.982(14)
C6 H6B 0.985(14)
C6 H6C 0.994(14)
C7 H7A 0.9800
C7 H7B 0.9800
C7 H7C 0.9800
C8 H8A 0.9800
C8 H8B 0.9800
C8 H8C 0.9800
C9 C10 1.419(2)
C9 C13 1.424(2)
C9 C18 1.505(3)
C10 C11 1.419(2)
C10 C17 1.510(2)
C11 C12 1.415(2)
C11 C16 1.502(3)
C12 C13 1.418(2)
C12 C15 1.500(2)
C13 C14 1.503(2)
C14 H14A 0.9800
C14 H14B 0.9800
C14 H14C 0.9800
C15 H15A 0.9800
C15 H15B 0.9800
C15 H15C 0.9800
C16 H16A 0.9800
C16 H16B 0.9800
C16 H16C 0.9800
C17 H17A 0.9800
C17 H17B 0.9800
C17 H17C 0.9800
C18 H18A 0.9800
C18 H18B 0.9800
C18 H18C 0.9800

loop_
_geom_torsion_atom_site_label_1
_geom_torsion_atom_site_label_2
_geom_torsion_atom_site_label_3
_geom_torsion_atom_site_label_4
_geom_torsion
C13 C9 C10 C11 0.15(19)
C18 C9 C10 C11 -173.86(17)
Sm1 C9 C10 C11 68.74(12)
C13 C9 C10 C17 175.97(16)
C18 C9 C10 C17 2.0(3)
Sm1 C9 C10 C17 -115.44(17)
C13 C9 C10 Sm1 -68.59(12)
C18 C9 C10 Sm1 117.40(18)
C9 C10 C11 C12 0.31(19)
C17 C10 C11 C12 -175.64(16)
Sm1 C10 C11 C12 68.75(12)
C9 C10 C11 C16 173.06(17)
C17 C10 C11 C16 -2.9(3)
Sm1 C10 C11 C16 -118.50(18)
C9 C10 C11 Sm1 -68.44(12)
C17 C10 C11 Sm1 115.61(16)
C10 C11 C12 C13 -0.65(19)
C16 C11 C12 C13 -173.46(17)
Sm1 C11 C12 C13 66.84(12)
C10 C11 C12 C15 170.48(17)
C16 C11 C12 C15 -2.3(3)
Sm1 C11 C12 C15 -122.03(17)
C10 C11 C12 Sm1 -67.49(12)
C16 C11 C12 Sm1 119.70(18)
C11 C12 C13 C9 0.74(19)
C15 C12 C13 C9 -170.40(17)
Sm1 C12 C13 C9 67.30(12)
C11 C12 C13 C14 171.78(16)
C15 C12 C13 C14 0.6(3)
Sm1 C12 C13 C14 -121.66(17)
C11 C12 C13 Sm1 -66.56(12)
C15 C12 C13 Sm1 122.30(17)
C10 C9 C13 C12 -0.55(19)
C18 C9 C13 C12 173.59(17)
Sm1 C9 C13 C12 -68.35(12)
C10 C9 C13 C14 -171.57(16)
C18 C9 C13 C14 2.6(3)
Sm1 C9 C13 C14 120.62(17)
C10 C9 C13 Sm1 67.81(12)
C18 C9 C13 Sm1 -118.06(18)
